data_1506805
loop_
_publ_author_name
'Grabowski, S\/lawomir J.'
'Pfitzner, Arno'
'Zabel, Manfred'
'Dubis, Alina T.'
'Palusiak, Marcin'

_publ_section_title
;
 Intramolecular H&#x00B7;&#x00B7;&#x00B7;H Interactions for the Crystal
 Structures of
 [4-((E)-But-1-enyl)-2,6-dimethoxyphenyl]pyridine-3-carboxylate and
 [4-((E)-Pent-1-enyl)-2,6-dimethoxyphenyl]pyridine-3-carboxylate; DFT
 Calculations on Modeled Styrene Derivatives
;
_journal_issue 6
_journal_name_full 'The Journal of Physical Chemistry B'
_journal_page_first 1831
_journal_paper_doi 10.1021/jp0351829
_journal_volume 108
_journal_year 2004
_chemical_compound_source 'chemical synthesis'
_chemical_formula_moiety 'C18 H19 N O4'
_chemical_formula_sum 'C18 H19 N O4'
_chemical_formula_weight 313.34
_chemical_name_systematic
;
4-(but-1-enyl)-2,6-dimethoxyphenylpiridine-3-carboxylate
;
_space_group_IT_number 14
_symmetry_cell_setting monoclinic
_symmetry_space_group_name_Hall '-P 2ybc'
_symmetry_space_group_name_H-M 'P 1 21/c 1'
_atom_sites_solution_hydrogens geom
_atom_sites_solution_primary direct
_atom_sites_solution_secondary difmap
_audit_creation_method SHELXL-97
_cell_angle_alpha 90.00
_cell_angle_beta 97.872(9)
_cell_angle_gamma 90.00
_cell_formula_units_Z 4
_cell_length_a 9.0694(7)
_cell_length_b 22.4700(12)
_cell_length_c 8.1591(6)
_cell_measurement_reflns_used 8000
_cell_measurement_temperature 173(2)
_cell_measurement_theta_max 25.85
_cell_measurement_theta_min 2.27
_cell_volume 1647.1(2)
_computing_cell_refinement 'STOE (1998)'
_computing_data_collection 'STOE (1998)'
_computing_data_reduction 'STOE (1998)'
_computing_molecular_graphics 'PLATON (Spek, 1990)'
_computing_publication_material 'PLATON (Spek, 1990)'
_computing_structure_refinement 'SHELXL-97 (Sheldrick, 1997)'
_computing_structure_solution 'SIR-97 (Altomare, 1993)'
_diffrn_ambient_temperature 173(1)
_diffrn_measured_fraction_theta_full 0.961
_diffrn_measured_fraction_theta_max 0.961
_diffrn_measurement_device_type 'STOE-IPDS diffractometer'
_diffrn_measurement_method rotation
_diffrn_radiation_monochromator graphite
_diffrn_radiation_source 'fine-focus sealed tube'
_diffrn_radiation_type MoK\a
_diffrn_radiation_wavelength 0.71073
_diffrn_reflns_av_R_equivalents 0.0531
_diffrn_reflns_av_sigmaI/netI 0.0423
_diffrn_reflns_limit_h_max 11
_diffrn_reflns_limit_h_min -11
_diffrn_reflns_limit_k_max 27
_diffrn_reflns_limit_k_min -27
_diffrn_reflns_limit_l_max 9
_diffrn_reflns_limit_l_min -10
_diffrn_reflns_number 12753
_diffrn_reflns_theta_full 25.85
_diffrn_reflns_theta_max 25.85
_diffrn_reflns_theta_min 2.68
_diffrn_standards_decay_% 0
_diffrn_standards_interval_count 0
_diffrn_standards_interval_time 0
_diffrn_standards_number 0
_exptl_absorpt_coefficient_mu 0.089
_exptl_absorpt_correction_type none
_exptl_crystal_colour 'translucent colourless'
_exptl_crystal_density_diffrn 1.264
_exptl_crystal_density_meas ?
_exptl_crystal_density_method 'not measured'
_exptl_crystal_description needle
_exptl_crystal_F_000 664
_exptl_crystal_preparation
;
slow evaporation from ethanol/hexane solution
;
_exptl_crystal_size_max 0.50
_exptl_crystal_size_mid 0.25
_exptl_crystal_size_min 0.08
_refine_diff_density_max 0.181
_refine_diff_density_min -0.129
_refine_diff_density_rms 0.032
_refine_ls_extinction_method none
_refine_ls_goodness_of_fit_ref 0.915
_refine_ls_hydrogen_treatment refall
_refine_ls_matrix_type full
_refine_ls_number_parameters 284
_refine_ls_number_reflns 3132
_refine_ls_number_restraints 0
_refine_ls_restrained_S_all 0.915
_refine_ls_R_factor_all 0.0485
_refine_ls_R_factor_gt 0.0325
_refine_ls_shift/su_max 0.001
_refine_ls_shift/su_mean 0.000
_refine_ls_structure_factor_coef Fsqd
_refine_ls_weighting_details
;
w=1/[\s^2^(Fo^2^)+(0.0548P)^2^+0.0000P] where P=(Fo^2^+2Fc^2^)/3'
;
_refine_ls_weighting_scheme calc
_refine_ls_wR_factor_gt 0.0801
_refine_ls_wR_factor_ref 0.0851
_reflns_number_gt 2314
_reflns_number_total 3132
_reflns_threshold_expression >2sigma(I)
_cod_data_source_file jp0351829si20030826_040654.cif
_cod_data_source_block nicotinate1
_cod_depositor_comments
;
The following automatic conversions were performed:

'_symmetry_cell_setting' value 'Monoclinic' changed to 'monoclinic'
according to /home/saulius/struct/CIF-dictionaries/cif_core.dic
dictionary named 'cif_core.dic' version 2.4.1 from 2010-06-29.

Automatic conversion script
Id: cif_fix_values 1715 2011-07-08 13:25:40Z adriana 

The following automatic conversions were performed:

'_exptl_crystal_density_meas' value 'not measured' was changed to '?'
- the value is perceived as not measured.

Automatic conversion script
Id: cif_fix_values 3008 2015-01-20 13:52:24Z robertas 
;
_cod_original_sg_symbol_H-M 'P 21/c'
_cod_database_code 1506805

loop_
_symmetry_equiv_pos_as_xyz
'x, y, z'
'-x, y+1/2, -z+1/2'
'-x, -y, -z'
'x, -y-1/2, z-1/2'

loop_
_atom_site_label
_atom_site_type_symbol
_atom_site_fract_x
_atom_site_fract_y
_atom_site_fract_z
_atom_site_U_iso_or_equiv
_atom_site_adp_type
_atom_site_occupancy
_atom_site_calc_flag
C21 C 0.24245(13) 0.62403(6) 0.86356(14) 0.0311(3) Uani 1 d
C22 C 0.12914(13) 0.59045(6) 0.77452(14) 0.0306(3) Uani 1 d
C23 C 0.05982(14) 0.61101(6) 0.62190(14) 0.0317(3) Uani 1 d
H23 H -0.0206(15) 0.5884(6) 0.5611(16) 0.032(3) Uiso 1 d
C24 C 0.10615(13) 0.66494(6) 0.55823(14) 0.0325(3) Uani 1 d
C25 C 0.22289(14) 0.69712(6) 0.64658(15) 0.0346(3) Uani 1 d
H25 H 0.2535(16) 0.7350(7) 0.6013(18) 0.039(4) Uiso 1 d
C26 C 0.29113(13) 0.67674(6) 0.80022(14) 0.0334(3) Uani 1 d
C30 C 0.03187(15) 0.69004(7) 0.40009(16) 0.0373(3) Uani 1 d
H30 H 0.0736(18) 0.7293(8) 0.3709(19) 0.053(4) Uiso 1 d
C40 C -0.08175(16) 0.66763(7) 0.30061(16) 0.0412(3) Uani 1 d
H40 H -0.121(2) 0.6299(9) 0.328(2) 0.065(5) Uiso 1 d
C50 C -0.15694(18) 0.69574(8) 0.14414(17) 0.0470(4) Uani 1 d
H51 H -0.116(2) 0.7377(9) 0.135(2) 0.063(5) Uiso 1 d
H52 H -0.268(2) 0.7007(9) 0.147(2) 0.071(5) Uiso 1 d
C60 C -0.1414(2) 0.65896(10) -0.00858(19) 0.0581(4) Uani 1 d
H61 H -0.029(2) 0.6563(10) -0.015(3) 0.081(6) Uiso 1 d
H62 H -0.194(2) 0.6805(9) -0.109(2) 0.073(6) Uiso 1 d
H63 H -0.188(2) 0.6163(11) -0.007(3) 0.091(7) Uiso 1 d
C260 C 0.4751(2) 0.75272(10) 0.8260(2) 0.0642(5) Uani 1 d
H261 H 0.556(2) 0.7683(8) 0.912(2) 0.067(5) Uiso 1 d
H262 H 0.406(2) 0.7851(11) 0.797(3) 0.084(7) Uiso 1 d
H263 H 0.513(2) 0.7398(10) 0.729(3) 0.082(6) Uiso 1 d
C220 C -0.01997(19) 0.50248(8) 0.7645(2) 0.0464(4) Uani 1 d
H221 H -0.0308(16) 0.4689(8) 0.8336(19) 0.046(4) Uiso 1 d
H222 H -0.112(2) 0.5246(9) 0.749(2) 0.067(5) Uiso 1 d
H223 H 0.014(2) 0.4899(9) 0.659(3) 0.073(6) Uiso 1 d
C20 C 0.43748(13) 0.58173(5) 1.04900(14) 0.0293(3) Uani 1 d
C2 C 0.48932(13) 0.57391(5) 1.22900(14) 0.0284(3) Uani 1 d
C1 C 0.63363(14) 0.55381(6) 1.27877(15) 0.0340(3) Uani 1 d
H1 H 0.6941(15) 0.5426(6) 1.1961(17) 0.034(3) Uiso 1 d
C5 C 0.60850(15) 0.56474(6) 1.55143(16) 0.0375(3) Uani 1 d
H5 H 0.6548(17) 0.5609(7) 1.6662(19) 0.042(4) Uiso 1 d
C4 C 0.46270(15) 0.58286(6) 1.51480(15) 0.0362(3) Uani 1 d
H4 H 0.4051(17) 0.5905(7) 1.6018(19) 0.045(4) Uiso 1 d
C3 C 0.40073(15) 0.58818(6) 1.35059(15) 0.0329(3) Uani 1 d
H3 H 0.2983(17) 0.6017(7) 1.3208(17) 0.039(4) Uiso 1 d
N1 N 0.69576(12) 0.54960(6) 1.43721(13) 0.0399(3) Uani 1 d
O26 O 0.40421(10) 0.70553(5) 0.89853(11) 0.0415(2) Uani 1 d
O22 O 0.09362(9) 0.53923(4) 0.85042(10) 0.0369(2) Uani 1 d
O20 O 0.29928(9) 0.60651(4) 1.02485(9) 0.0351(2) Uani 1 d
O21 O 0.50750(10) 0.56958(5) 0.93861(10) 0.0405(2) Uani 1 d

loop_
_atom_site_aniso_label
_atom_site_aniso_U_11
_atom_site_aniso_U_22
_atom_site_aniso_U_33
_atom_site_aniso_U_23
_atom_site_aniso_U_13
_atom_site_aniso_U_12
C21 0.0325(6) 0.0422(8) 0.0189(5) 0.0017(5) 0.0041(4) 0.0089(5)
C22 0.0320(6) 0.0361(8) 0.0250(6) 0.0028(5) 0.0084(5) 0.0062(5)
C23 0.0327(6) 0.0382(8) 0.0239(6) 0.0006(5) 0.0030(5) 0.0042(5)
C24 0.0367(7) 0.0352(8) 0.0258(6) 0.0016(5) 0.0052(5) 0.0077(5)
C25 0.0420(7) 0.0333(7) 0.0290(6) 0.0014(5) 0.0066(5) 0.0036(6)
C26 0.0353(6) 0.0390(8) 0.0256(6) -0.0052(5) 0.0037(5) 0.0046(5)
C30 0.0457(7) 0.0364(8) 0.0293(6) 0.0057(5) 0.0039(6) 0.0035(6)
C40 0.0448(8) 0.0456(9) 0.0324(7) 0.0094(6) 0.0021(6) 0.0015(6)
C50 0.0468(9) 0.0592(11) 0.0342(7) 0.0085(7) 0.0029(6) 0.0119(7)
C60 0.0675(11) 0.0708(13) 0.0355(8) 0.0024(8) 0.0047(7) 0.0080(9)
C260 0.0729(12) 0.0667(13) 0.0483(10) 0.0054(9) -0.0083(9) -0.0309(11)
C220 0.0512(9) 0.0453(9) 0.0402(8) 0.0111(7) -0.0032(7) -0.0079(7)
C20 0.0322(6) 0.0299(7) 0.0256(6) -0.0002(5) 0.0036(5) -0.0006(5)
C2 0.0337(6) 0.0273(7) 0.0242(6) -0.0006(5) 0.0043(5) -0.0021(5)
C1 0.0329(6) 0.0418(8) 0.0278(6) 0.0009(5) 0.0057(5) 0.0003(6)
C5 0.0443(7) 0.0419(8) 0.0250(6) -0.0003(5) -0.0001(5) -0.0004(6)
C4 0.0469(8) 0.0388(8) 0.0239(6) -0.0011(5) 0.0087(5) 0.0054(6)
C3 0.0350(7) 0.0359(8) 0.0280(6) 0.0004(5) 0.0051(5) 0.0052(5)
N1 0.0355(6) 0.0535(8) 0.0295(6) 0.0035(5) 0.0006(4) 0.0014(5)
O26 0.0489(6) 0.0440(6) 0.0298(5) -0.0035(4) -0.0009(4) -0.0061(4)
O22 0.0392(5) 0.0429(6) 0.0279(4) 0.0096(4) 0.0022(4) -0.0005(4)
O20 0.0331(5) 0.0513(6) 0.0208(4) 0.0040(4) 0.0039(3) 0.0072(4)
O21 0.0428(5) 0.0551(6) 0.0246(4) -0.0001(4) 0.0089(4) 0.0117(4)

loop_
_atom_type_symbol
_atom_type_description
_atom_type_scat_dispersion_real
_atom_type_scat_dispersion_imag
_atom_type_scat_source
C C 0.0033 0.0016 'International Tables Vol C Tables 4.2.6.8 and 6.1.1.4'
H H 0.0000 0.0000 'International Tables Vol C Tables 4.2.6.8 and 6.1.1.4'
N N 0.0061 0.0033 'International Tables Vol C Tables 4.2.6.8 and 6.1.1.4'
O O 0.0106 0.0060 'International Tables Vol C Tables 4.2.6.8 and 6.1.1.4'

loop_
_geom_angle_atom_site_label_1
_geom_angle_atom_site_label_2
_geom_angle_atom_site_label_3
_geom_angle
C26 C21 C22 121.09(11)
C26 C21 O20 119.61(11)
C22 C21 O20 119.10(11)
O22 C22 C23 125.34(12)
O22 C22 C21 114.96(10)
C23 C22 C21 119.69(12)
C22 C23 C24 119.65(12)
C22 C23 H23 120.0(8)
C24 C23 H23 120.4(8)
C25 C24 C23 119.94(11)
C25 C24 C30 118.27(12)
C23 C24 C30 121.77(12)
C26 C25 C24 120.28(13)
C26 C25 H25 120.5(9)
C24 C25 H25 119.2(9)
O26 C26 C21 115.74(11)
O26 C26 C25 124.96(12)
C21 C26 C25 119.29(12)
C40 C30 C24 127.80(13)
C40 C30 H30 118.6(9)
C24 C30 H30 113.6(9)
C30 C40 C50 125.96(15)
C30 C40 H40 118.5(11)
C50 C40 H40 115.5(11)
C40 C50 C60 112.74(14)
C40 C50 H51 108.9(10)
C60 C50 H51 111.3(10)
C40 C50 H52 111.1(10)
C60 C50 H52 106.6(11)
H51 C50 H52 106.0(15)
C50 C60 H61 106.1(12)
C50 C60 H62 108.6(11)
H61 C60 H62 110.3(16)
C50 C60 H63 113.8(12)
H61 C60 H63 110.7(18)
H62 C60 H63 107.4(16)
O26 C260 H261 107.6(11)
O26 C260 H262 110.7(13)
H261 C260 H262 107.2(17)
O26 C260 H263 110.9(13)
H261 C260 H263 112.0(17)
H262 C260 H263 108.4(18)
O22 C220 H221 107.0(9)
O22 C220 H222 108.6(12)
H221 C220 H222 109.3(14)
O22 C220 H223 107.4(11)
H221 C220 H223 110.9(14)
H222 C220 H223 113.4(15)
O21 C20 O20 123.70(10)
O21 C20 C2 125.73(11)
O20 C20 C2 110.55(9)
C1 C2 C3 118.47(11)
C1 C2 C20 118.89(10)
C3 C2 C20 122.59(11)
N1 C1 C2 123.95(11)
N1 C1 H1 117.0(8)
C2 C1 H1 119.0(8)
N1 C5 C4 124.24(12)
N1 C5 H5 115.2(9)
C4 C5 H5 120.6(9)
C5 C4 C3 119.07(11)
C5 C4 H4 120.0(9)
C3 C4 H4 120.9(9)
C4 C3 C2 118.07(12)
C4 C3 H3 120.9(8)
C2 C3 H3 121.0(8)
C1 N1 C5 116.12(11)
C26 O26 C260 117.09(11)
C22 O22 C220 117.65(10)
C20 O20 C21 117.62(8)

loop_
_geom_bond_atom_site_label_1
_geom_bond_atom_site_label_2
_geom_bond_distance
C21 C26 1.3884(19)
C21 C22 1.3960(19)
C21 O20 1.4023(14)
C22 O22 1.3662(15)
C22 C23 1.3946(17)
C23 C24 1.4051(19)
C23 H23 0.968(14)
C24 C25 1.3981(19)
C24 C30 1.4828(17)
C25 C26 1.3970(18)
C25 H25 0.983(16)
C26 O26 1.3741(16)
C30 C40 1.321(2)
C30 H30 1.002(18)
C40 C50 1.5017(19)
C40 H40 0.959(19)
C50 C60 1.518(2)
C50 H51 1.02(2)
C50 H52 1.02(2)
C60 H61 1.03(2)
C60 H62 1.02(2)
C60 H63 1.05(2)
C260 O26 1.412(2)
C260 H261 1.00(2)
C260 H262 0.97(2)
C260 H263 0.95(2)
C220 O22 1.4271(18)
C220 H221 0.955(17)
C220 H222 0.96(2)
C220 H223 1.00(2)
C20 O21 1.2025(14)
C20 O20 1.3610(15)
C20 C2 1.4898(16)
C2 C1 1.3916(18)
C2 C3 1.3967(16)
C1 N1 1.3409(16)
C1 H1 0.960(14)
C5 N1 1.3462(17)
C5 C4 1.3768(19)
C5 H5 0.976(16)
C4 C3 1.3853(18)
C4 H4 0.953(16)
C3 H3 0.976(15)

loop_
_geom_torsion_atom_site_label_1
_geom_torsion_atom_site_label_2
_geom_torsion_atom_site_label_3
_geom_torsion_atom_site_label_4
_geom_torsion
C26 C21 C22 O22 179.17(10)
O20 C21 C22 O22 -5.96(15)
C26 C21 C22 C23 -2.23(17)
O20 C21 C22 C23 172.64(10)
O22 C22 C23 C24 179.32(11)
C21 C22 C23 C24 0.88(17)
C22 C23 C24 C25 1.09(17)
C22 C23 C24 C30 -177.34(11)
C23 C24 C25 C26 -1.75(18)
C30 C24 C25 C26 176.73(11)
C22 C21 C26 O26 -179.38(10)
O20 C21 C26 O26 5.78(16)
C22 C21 C26 C25 1.57(17)
O20 C21 C26 C25 -173.27(10)
C24 C25 C26 O26 -178.52(11)
C24 C25 C26 C21 0.43(18)
C25 C24 C30 C40 -178.30(14)
C23 C24 C30 C40 0.1(2)
C24 C30 C40 C50 177.76(13)
C30 C40 C50 C60 116.47(19)
O21 C20 C2 C1 3.6(2)
O20 C20 C2 C1 -174.63(11)
O21 C20 C2 C3 -178.98(13)
O20 C20 C2 C3 2.80(17)
C3 C2 C1 N1 -3.0(2)
C20 C2 C1 N1 174.58(13)
N1 C5 C4 C3 -2.3(2)
C5 C4 C3 C2 1.0(2)
C1 C2 C3 C4 1.48(19)
C20 C2 C3 C4 -175.95(12)
C2 C1 N1 C5 1.7(2)
C4 C5 N1 C1 1.0(2)
C21 C26 O26 C260 168.40(15)
C25 C26 O26 C260 -12.6(2)
C23 C22 O22 C220 2.39(18)
C21 C22 O22 C220 -179.10(12)
O21 C20 O20 C21 -6.46(18)
C2 C20 O20 C21 171.81(10)
C26 C21 O20 C20 -78.05(14)
C22 C21 O20 C20 107.01(13)

loop_
_cod_related_entry_id
_cod_related_entry_database
_cod_related_entry_code
1 ChemSpider 21174910
